data_7203934
loop_
_publ_author_name
'Arnaud-Neu, Fran\,coise'
'Asfari, Zouhair'
'Souley, Bahari'
'Vicens, Jacques'
'Thu\'ery, Pierre'
'Nierlich, Martine'

_publ_section_title
;
 Pentaalkyl ester derivatives of p-benzylcalix[5]arene and
 p-tert-octylcalix[5]arene: synthesis, crystal structure and metal ion
 complexation
;
_journal_issue 3
_journal_name_full 'Journal of the Chemical Society, Perkin Transactions 2'
_journal_page_first 495
_journal_paper_doi 10.1039/a908336g
_journal_year 2000
_chemical_formula_sum 'C90 H90 O15'
_chemical_formula_weight 1411.62
_space_group_IT_number 15
_symmetry_cell_setting monoclinic
_symmetry_space_group_name_Hall '-C 2yc'
_symmetry_space_group_name_H-M 'C 1 2/c 1'
_atom_sites_solution_hydrogens geom
_atom_sites_solution_primary direct
_atom_sites_solution_secondary difmap
_audit_creation_method SHELXL
_cell_angle_alpha 90.00
_cell_angle_beta 100.147(1)
_cell_angle_gamma 90.00
_cell_formula_units_Z 8
_cell_length_a 38.065(2)
_cell_length_b 15.1021(4)
_cell_length_c 26.5383(12)
_cell_measurement_reflns_used 44818
_cell_measurement_temperature 123(2)
_cell_measurement_theta_max 23.24
_cell_measurement_theta_min 2.35
_cell_volume 15017.2(11)
_computing_cell_refinement 'HKL package (Otwinowski & Minor, 1997)'
_computing_data_collection 'Kappa-CCD software (Nonius, 1997)'
_computing_data_reduction 'HKL package (Otwinowski & Minor, 1997)'
_computing_molecular_graphics 'SHELXTL (Bruker, 1997)'
_computing_publication_material 'SHELXTL (Bruker, 1997)'
_computing_structure_refinement 'SHELXL-93 (Sheldrick, 1993)'
_computing_structure_solution 'SHELXS-86 (Sheldrick, 1990)'
_diffrn_ambient_temperature 123(2)
_diffrn_measurement_device 'Nonius Kappa-CCD'
_diffrn_radiation_monochromator graphite
_diffrn_radiation_source 'fine-focus sealed tube'
_diffrn_radiation_type MoK\a
_diffrn_radiation_wavelength 0.71073
_diffrn_reflns_av_R_equivalents 0.129
_diffrn_reflns_av_sigmaI/netI 0.064
_diffrn_reflns_limit_h_max 42
_diffrn_reflns_limit_h_min 0
_diffrn_reflns_limit_k_max 15
_diffrn_reflns_limit_k_min 0
_diffrn_reflns_limit_l_max 29
_diffrn_reflns_limit_l_min -29
_diffrn_reflns_number 44818
_diffrn_reflns_theta_max 23.24
_diffrn_reflns_theta_min 2.35
_exptl_absorpt_coefficient_mu 0.084
_exptl_absorpt_correction_type none
_exptl_crystal_colour colourless
_exptl_crystal_density_diffrn 1.249
_exptl_crystal_density_meas ?
_exptl_crystal_description parallelepipedic
_exptl_crystal_F_000 6000
_exptl_crystal_size_max 0.25
_exptl_crystal_size_mid 0.25
_exptl_crystal_size_min 0.25
_refine_diff_density_max 0.545
_refine_diff_density_min -0.433
_refine_diff_density_rms 0.061
_refine_ls_extinction_method none
_refine_ls_goodness_of_fit_all 1.153
_refine_ls_goodness_of_fit_obs 1.166
_refine_ls_hydrogen_treatment constr
_refine_ls_matrix_type full
_refine_ls_number_parameters 970
_refine_ls_number_reflns 10383
_refine_ls_number_restraints 23
_refine_ls_restrained_S_all 1.253
_refine_ls_restrained_S_obs 1.182
_refine_ls_R_factor_all 0.1485
_refine_ls_R_factor_obs 0.0876
_refine_ls_shift/esd_max 0.001
_refine_ls_shift/esd_mean 0.000
_refine_ls_structure_factor_coef Fsqd
_refine_ls_weighting_details 'w=1/[\s^2^(Fo^2^)+(0.0499P)^2^+90.0662P] where P=(Fo^2^+2Fc^2^)/3'
_refine_ls_weighting_scheme calc
_refine_ls_wR_factor_all 0.2369
_refine_ls_wR_factor_obs 0.1751
_reflns_number_observed 6723
_reflns_number_total 10531
_reflns_observed_criterion >2sigma(I)
_cod_data_source_file a908336g.txt
_cod_data_source_block 118pt
_cod_depositor_comments
;
The following automatic conversions were performed:
'_symmetry_cell_setting' value 'Monoclinic' changed to 'monoclinic'
according to '/home/saulius/struct/CIF-dictionaries/cif_core.dic'
dictionary named 'cif_core.dic' version 2.4.1 from 2010-06-29.

Automatic conversion script
Id: cif_fix_enum 1527 2010-12-29 10:47:43Z saulius 

The following automatic conversions were performed:

'_refine_ls_weighting_scheme' value 'calc
w=1/[\s^2^(Fo^2^)+(0.0499P)^2^+90.0662P] where P=(Fo^2^+2Fc^2^)/3'
was changed to 'calc'. New tag '_refine_ls_weighting_details' was
created. The value of the new tag was set to
'w=1/[\s^2^(Fo^2^)+(0.0499P)^2^+90.0662P] where P=(Fo^2^+2Fc^2^)/3'.

Automatic conversion script
Id: cif_fix_values 3143 2015-03-26 13:38:13Z robertas 
;
_cod_original_cell_volume 15017(3)
_cod_original_sg_symbol_H-M 'C 2/c'
_cod_database_code 7203934

loop_
_symmetry_equiv_pos_as_xyz
'x, y, z'
'-x, y, -z+1/2'
'x+1/2, y+1/2, z'
'-x+1/2, y+1/2, -z+1/2'
'-x, -y, -z'
'x, -y, z-1/2'
'-x+1/2, -y+1/2, -z'
'x+1/2, -y+1/2, z-1/2'

loop_
_atom_site_aniso_label
_atom_site_aniso_U_11
_atom_site_aniso_U_22
_atom_site_aniso_U_33
_atom_site_aniso_U_23
_atom_site_aniso_U_13
_atom_site_aniso_U_12
O1 0.034(2) 0.034(2) 0.031(2) -0.001(2) 0.007(2) -0.003(2)
O2 0.062(3) 0.060(3) 0.045(3) 0.017(2) 0.011(2) 0.002(2)
O3 0.047(2) 0.045(3) 0.034(2) 0.000(2) 0.011(2) 0.001(2)
O4 0.033(2) 0.045(2) 0.034(2) 0.001(2) 0.009(2) -0.002(2)
O5A 0.028(7) 0.056(7) 0.135(12) 0.002(6) -0.009(7) 0.000(5)
O5B 0.057(7) 0.057(6) 0.083(9) -0.009(5) 0.003(5) 0.016(5)
O6 0.074(4) 0.058(3) 0.069(3) 0.008(2) 0.006(3) 0.009(2)
O7 0.044(2) 0.037(2) 0.035(2) -0.007(2) 0.015(2) -0.006(2)
O8 0.091(4) 0.100(4) 0.071(4) -0.051(3) 0.032(3) -0.045(3)
O9 0.056(3) 0.070(3) 0.042(3) -0.021(2) 0.021(2) -0.018(2)
O10 0.033(2) 0.054(2) 0.034(2) 0.000(2) 0.011(2) -0.001(2)
O11 0.054(3) 0.133(5) 0.064(3) 0.020(3) 0.027(3) -0.007(3)
O12 0.094(4) 0.113(4) 0.052(3) -0.034(3) 0.026(3) -0.011(3)
O13 0.034(2) 0.035(2) 0.035(2) 0.008(2) 0.010(2) 0.004(2)
O14 0.114(4) 0.052(3) 0.053(3) 0.018(2) 0.047(3) 0.026(3)
O15 0.084(3) 0.046(3) 0.043(3) 0.018(2) 0.013(2) 0.010(2)
C1 0.033(3) 0.043(3) 0.020(3) -0.002(2) 0.006(2) -0.005(3)
C2 0.031(3) 0.033(3) 0.027(3) -0.002(2) 0.003(2) -0.003(2)
C3 0.026(3) 0.044(4) 0.037(3) -0.006(3) 0.005(3) -0.005(3)
C4 0.036(3) 0.045(4) 0.029(3) -0.001(3) 0.006(3) -0.003(3)
C5 0.048(4) 0.031(3) 0.029(3) -0.001(2) 0.003(3) -0.003(3)
C6 0.037(3) 0.031(3) 0.021(3) -0.001(2) 0.005(2) -0.003(2)
C7 0.037(3) 0.033(3) 0.044(4) 0.010(3) 0.014(3) 0.000(2)
C8 0.029(3) 0.044(4) 0.037(4) 0.009(3) 0.005(3) -0.001(3)
C9 0.052(4) 0.074(5) 0.028(3) -0.004(3) 0.009(3) 0.000(3)
C10 0.092(6) 0.069(5) 0.037(4) -0.020(3) 0.009(4) 0.011(4)
C11 0.044(4) 0.043(3) 0.045(4) -0.003(3) 0.011(3) -0.012(3)
C12 0.047(4) 0.042(3) 0.040(4) -0.010(3) 0.013(3) -0.014(3)
C13 0.043(4) 0.057(4) 0.047(4) -0.010(3) 0.011(3) 0.001(3)
C14 0.044(4) 0.072(5) 0.051(4) -0.013(3) 0.005(3) 0.000(3)
C15 0.050(4) 0.093(5) 0.049(4) -0.017(4) 0.010(4) -0.010(4)
C16 0.058(5) 0.094(6) 0.054(5) -0.024(4) 0.014(4) -0.001(4)
C17 0.046(4) 0.066(4) 0.051(4) -0.010(3) 0.007(3) -0.004(3)
C18 0.036(3) 0.038(3) 0.035(3) -0.004(2) 0.007(3) 0.002(2)
C19 0.027(3) 0.037(3) 0.032(3) -0.004(2) 0.008(2) 0.003(2)
C20 0.030(3) 0.038(3) 0.031(3) 0.000(3) 0.013(2) 0.002(2)
C21 0.029(3) 0.037(3) 0.036(3) -0.005(3) 0.011(3) -0.003(2)
C22 0.032(3) 0.045(4) 0.038(4) -0.010(3) 0.008(3) -0.005(3)
C23 0.028(3) 0.047(4) 0.033(3) -0.003(3) 0.007(3) -0.001(3)
C24 0.029(3) 0.033(3) 0.045(4) 0.002(3) 0.009(3) -0.001(2)
C25 0.038(4) 0.048(4) 0.048(4) 0.006(3) 0.001(3) 0.001(3)
C26A 0.022(12) 0.130(25) 0.119(21) -0.014(16) -0.012(15) 0.042(13)
C26B 0.027(9) 0.048(10) 0.081(13) -0.054(9) 0.003(9) 0.001(7)
C27 0.085(6) 0.051(5) 0.160(10) -0.001(5) -0.002(6) 0.025(4)
C28 0.154(10) 0.073(6) 0.094(7) 0.014(5) 0.020(7) 0.036(6)
C29 0.044(4) 0.049(4) 0.035(3) 0.002(3) -0.001(3) -0.002(3)
C30 0.035(3) 0.057(4) 0.028(3) 0.005(3) -0.001(3) -0.012(3)
C31 0.051(4) 0.061(4) 0.048(4) 0.003(3) 0.007(3) 0.000(3)
C32 0.052(5) 0.106(6) 0.058(5) 0.002(4) 0.020(4) 0.007(4)
C33 0.056(5) 0.148(9) 0.048(5) 0.014(5) 0.005(4) -0.029(6)
C34 0.080(6) 0.114(7) 0.044(5) 0.021(5) -0.003(4) -0.056(5)
C35 0.064(5) 0.081(5) 0.042(4) -0.003(4) 0.004(4) -0.023(4)
C36 0.035(3) 0.039(3) 0.042(4) -0.004(3) 0.008(3) -0.003(3)
C37 0.038(3) 0.026(3) 0.043(4) -0.007(2) 0.015(3) -0.006(2)
C38 0.044(4) 0.028(3) 0.036(3) -0.008(2) 0.010(3) -0.010(3)
C39 0.036(3) 0.029(3) 0.048(4) -0.007(3) 0.016(3) -0.007(2)
C40 0.050(4) 0.033(3) 0.043(4) -0.012(3) 0.022(3) -0.010(3)
C41 0.038(4) 0.041(3) 0.041(4) -0.008(3) 0.007(3) -0.009(3)
C42 0.036(3) 0.041(3) 0.041(4) -0.001(3) 0.006(3) -0.007(3)
C43 0.048(4) 0.046(4) 0.046(4) -0.016(3) 0.017(3) -0.013(3)
C44 0.049(4) 0.059(4) 0.049(4) -0.020(3) 0.012(3) -0.009(3)
C45 0.078(5) 0.100(6) 0.048(4) -0.031(4) 0.038(4) -0.022(4)
C46 0.090(6) 0.085(6) 0.071(5) -0.025(4) 0.051(5) -0.027(5)
C47 0.051(4) 0.070(4) 0.040(4) -0.013(3) 0.015(3) -0.021(3)
C48 0.063(5) 0.114(7) 0.031(4) 0.002(4) 0.002(4) 0.006(5)
C49 0.071(7) 0.228(14) 0.079(7) -0.060(8) -0.022(6) 0.022(8)
C50 0.119(13) 0.373(34) 0.088(12) -0.100(18) -0.040(10) 0.070(18)
C51 0.199(23) 0.341(30) 0.048(7) 0.011(14) -0.004(11) 0.181(21)
C52 0.184(14) 0.183(12) 0.107(9) 0.088(9) 0.077(9) 0.093(11)
C53 0.099(6) 0.107(7) 0.062(5) 0.026(5) 0.038(5) 0.026(6)
C54 0.039(3) 0.046(3) 0.042(4) -0.011(3) 0.019(3) -0.005(3)
C55 0.036(3) 0.040(3) 0.039(3) -0.005(3) 0.012(3) -0.007(3)
C56 0.030(3) 0.048(4) 0.038(3) -0.005(3) 0.012(3) -0.006(3)
C57 0.025(3) 0.044(3) 0.038(3) -0.005(3) 0.005(3) -0.004(2)
C58 0.030(3) 0.043(3) 0.043(4) -0.005(3) 0.013(3) -0.003(2)
C59 0.037(3) 0.041(3) 0.045(4) -0.005(3) 0.015(3) -0.008(3)
C60 0.043(4) 0.037(3) 0.048(4) -0.002(3) 0.021(3) -0.006(3)
C61 0.034(3) 0.046(4) 0.038(3) -0.002(3) 0.009(3) -0.001(3)
C62 0.041(4) 0.069(5) 0.050(4) -0.002(4) 0.013(3) 0.007(3)
C65 0.043(4) 0.047(4) 0.048(4) 0.000(3) 0.023(3) -0.001(3)
C66 0.044(4) 0.038(3) 0.057(4) -0.005(3) 0.024(3) -0.006(3)
C67 0.049(4) 0.053(4) 0.071(5) -0.004(3) 0.033(4) -0.001(3)
C68 0.060(5) 0.054(4) 0.086(6) -0.006(4) 0.041(4) -0.002(4)
C69 0.036(4) 0.039(4) 0.113(7) -0.018(4) 0.028(4) -0.003(3)
C70 0.046(4) 0.043(4) 0.081(5) -0.012(3) 0.009(4) -0.007(3)
C71 0.039(4) 0.042(4) 0.065(5) -0.004(3) 0.019(3) -0.009(3)
C72 0.032(3) 0.042(3) 0.042(3) 0.000(3) 0.008(3) 0.000(3)
C73 0.032(3) 0.034(3) 0.036(3) -0.001(2) 0.007(3) 0.001(2)
C74 0.040(3) 0.029(3) 0.030(3) 0.002(2) 0.014(3) 0.003(2)
C75 0.035(3) 0.028(3) 0.031(3) 0.001(2) 0.007(3) 0.004(2)
C76 0.029(3) 0.035(3) 0.034(3) 0.005(2) 0.006(3) -0.001(2)
C77 0.036(3) 0.037(3) 0.033(3) 0.002(2) 0.007(3) 0.000(2)
C78 0.033(3) 0.048(3) 0.028(3) 0.001(3) 0.002(3) -0.001(3)
C79 0.031(3) 0.035(3) 0.042(3) 0.007(3) 0.010(3) 0.000(2)
C80 0.053(4) 0.035(3) 0.035(3) 0.010(3) 0.005(3) -0.001(3)
C81 0.216(11) 0.043(4) 0.037(4) 0.021(3) 0.035(5) 0.027(5)
C82 0.128(9) 0.166(11) 0.092(7) -0.007(7) 0.056(6) -0.068(8)
C83 0.038(3) 0.059(4) 0.036(3) 0.003(3) 0.008(3) -0.006(3)
C84 0.051(4) 0.066(4) 0.033(4) 0.004(3) 0.013(3) -0.013(3)
C85 0.084(5) 0.077(5) 0.045(4) 0.003(4) 0.001(4) -0.029(4)
C86 0.095(7) 0.122(8) 0.046(5) 0.004(5) -0.012(4) -0.047(6)
C87 0.073(6) 0.143(10) 0.065(6) 0.038(7) -0.004(5) -0.016(6)
C88 0.071(6) 0.103(7) 0.073(6) 0.039(5) 0.019(5) 0.013(5)
C89 0.070(5) 0.078(5) 0.050(4) 0.012(4) 0.018(4) 0.008(4)
C90 0.033(3) 0.031(3) 0.033(3) -0.001(2) 0.007(2) -0.001(2)

loop_
_atom_site_label
_atom_site_type_symbol
_atom_site_fract_x
_atom_site_fract_y
_atom_site_fract_z
_atom_site_U_iso_or_equiv
_atom_site_thermal_displace_type
_atom_site_occupancy
_atom_site_calc_flag
_atom_site_refinement_flags
_atom_site_disorder_group
O1 O 0.11384(9) 0.2383(2) 0.21281(13) 0.0328(9) Uani 1 d . .
O2 O 0.11567(11) 0.3333(3) 0.0889(2) 0.0554(11) Uani 1 d . .
O3 O 0.12023(10) 0.1940(2) 0.11707(14) 0.0417(10) Uani 1 d . .
O4 O 0.05577(9) 0.4727(2) 0.20552(13) 0.0371(9) Uani 1 d D .
O5A O 0.0381(2) 0.6444(5) 0.1851(5) 0.076(5) Uani 0.46(1) d PD .
O5B O 0.0158(2) 0.6239(5) 0.2245(3) 0.067(4) Uani 0.54(1) d PD .
O6 O -0.01358(12) 0.6085(3) 0.1421(2) 0.0678(13) Uani 1 d D .
O7 O 0.16355(10) 0.5373(2) 0.35187(13) 0.0378(9) Uani 1 d . .
O8 O 0.18234(14) 0.6920(4) 0.4529(2) 0.085(2) Uani 1 d . .
O9 O 0.14074(11) 0.5865(3) 0.43409(15) 0.0547(11) Uani 1 d . .
O10 O 0.22512(9) 0.3135(2) 0.36265(13) 0.0397(9) Uani 1 d . .
O11 O 0.15504(13) 0.2803(4) 0.4214(2) 0.081(2) Uani 1 d . .
O12 O 0.19663(14) 0.3861(4) 0.4356(2) 0.085(2) Uani 1 d D .
O13 O 0.20995(9) 0.1327(2) 0.23139(13) 0.0345(9) Uani 1 d . .
O14 O 0.23399(14) 0.1716(3) 0.1438(2) 0.0691(14) Uani 1 d . .
O15 O 0.20527(12) 0.3005(3) 0.1366(2) 0.0574(12) Uani 1 d . .
C1 C 0.08676(14) 0.1737(3) 0.2070(2) 0.0318(13) Uani 1 d . .
C2 C 0.05084(13) 0.1955(3) 0.2041(2) 0.0308(12) Uani 1 d . .
C3 C 0.02634(14) 0.1258(4) 0.1989(2) 0.0358(13) Uani 1 d . .
H3 H 0.00222(14) 0.1388(4) 0.1965(2) 0.043 Uiso 1 calc R .
C4 C 0.03654(15) 0.0380(4) 0.1972(2) 0.0367(13) Uani 1 d . .
C5 C 0.07282(15) 0.0195(4) 0.2025(2) 0.0363(13) Uani 1 d . .
H5 H 0.08019(15) -0.0392(4) 0.2026(2) 0.044 Uiso 1 calc R .
C6 C 0.09844(14) 0.0865(3) 0.2077(2) 0.0298(12) Uani 1 d . .
C7 C 0.11258(15) 0.3077(3) 0.1762(2) 0.0370(13) Uani 1 d . .
H7A H 0.13145(15) 0.3495(3) 0.1887(2) 0.044 Uiso 1 calc R .
H7B H 0.09006(15) 0.3387(3) 0.1744(2) 0.044 Uiso 1 calc R .
C8 C 0.11628(14) 0.2810(4) 0.1226(2) 0.0367(13) Uani 1 d . .
C9 C 0.1244(2) 0.1621(4) 0.0665(2) 0.051(2) Uani 1 d . .
H9A H 0.1460(2) 0.1856(4) 0.0571(2) 0.061 Uiso 1 calc R .
H9B H 0.1042(2) 0.1803(4) 0.0409(2) 0.061 Uiso 1 calc R .
C10 C 0.1262(2) 0.0628(4) 0.0702(2) 0.066(2) Uani 1 d . .
H10A H 0.1298(13) 0.0386(5) 0.0380(6) 0.099 Uiso 1 calc R .
H10B H 0.1043(5) 0.0404(5) 0.0784(17) 0.099 Uiso 1 calc R .
H10C H 0.1457(8) 0.0459(4) 0.0965(12) 0.099 Uiso 1 calc R .
C11 C 0.0084(2) -0.0349(4) 0.1876(2) 0.0434(15) Uani 1 d . .
H11A H 0.0191(2) -0.0906(4) 0.2002(2) 0.052 Uiso 1 calc R .
H11B H -0.0105(2) -0.0216(4) 0.2067(2) 0.052 Uiso 1 calc R .
C12 C -0.0075(2) -0.0445(4) 0.1317(2) 0.0425(15) Uani 1 d . .
C13 C -0.0424(2) -0.0185(4) 0.1132(2) 0.049(2) Uani 1 d . .
H13 H -0.0562(2) 0.0044(4) 0.1357(2) 0.058 Uiso 1 calc R .
C14 C -0.0569(2) -0.0262(4) 0.0614(2) 0.056(2) Uani 1 d . .
H14 H -0.0802(2) -0.0075(4) 0.0494(2) 0.068 Uiso 1 calc R .
C15 C -0.0370(2) -0.0613(5) 0.0285(3) 0.064(2) Uani 1 d . .
H15 H -0.0467(2) -0.0667(5) -0.0061(3) 0.077 Uiso 1 calc R .
C16 C -0.0024(2) -0.0890(5) 0.0463(3) 0.068(2) Uani 1 d . .
H16 H 0.0111(2) -0.1130(5) 0.0236(3) 0.082 Uiso 1 calc R .
C17 C 0.0121(2) -0.0811(4) 0.0978(2) 0.054(2) Uani 1 d . .
H17 H 0.0353(2) -0.1005(4) 0.1096(2) 0.065 Uiso 1 calc R .
C18 C 0.03689(14) 0.2891(3) 0.2074(2) 0.0360(13) Uani 1 d . .
H18A H 0.04134(14) 0.3219(3) 0.1777(2) 0.043 Uiso 1 calc R .
H18B H 0.01124(14) 0.2863(3) 0.2056(2) 0.043 Uiso 1 calc R .
C19 C 0.05285(13) 0.3403(3) 0.2551(2) 0.0319(13) Uani 1 d . .
C20 C 0.06169(13) 0.4291(3) 0.2527(2) 0.0321(13) Uani 1 d . .
C21 C 0.07901(13) 0.4754(3) 0.2955(2) 0.0334(13) Uani 1 d . .
C22 C 0.08385(14) 0.4319(4) 0.3424(2) 0.0380(14) Uani 1 d . .
H22 H 0.09476(14) 0.4621(4) 0.3715(2) 0.046 Uiso 1 calc R .
C23 C 0.07299(14) 0.3449(4) 0.3473(2) 0.0360(13) Uani 1 d . .
C24 C 0.05876(13) 0.2991(4) 0.3026(2) 0.0351(13) Uani 1 d . .
H24 H 0.05311(13) 0.2395(4) 0.3048(2) 0.042 Uiso 1 calc R .
C25 C 0.01939(15) 0.4901(3) 0.1834(2) 0.045(2) Uani 1 d D .
C26A C 0.0165(4) 0.5880(6) 0.1694(11) 0.093(11) Uani 0.46(1) d PD .
C26B C 0.0091(4) 0.5851(6) 0.1836(4) 0.053(6) Uani 0.54(1) d PD .
C27 C -0.0229(2) 0.7031(5) 0.1374(4) 0.101(3) Uani 1 d D .
H27A H -0.0302(2) 0.7236(5) 0.1686(4) 0.122 Uiso 1 calc R .
H27B H -0.0022(2) 0.7372(5) 0.1323(4) 0.122 Uiso 1 calc R .
C28 C -0.0512(3) 0.7158(6) 0.0951(4) 0.107(3) Uani 1 d . .
H28A H -0.0580(13) 0.7770(10) 0.0931(16) 0.161 Uiso 1 calc R .
H28B H -0.0712(7) 0.6800(35) 0.0996(13) 0.161 Uiso 1 calc R .
H28C H -0.0433(6) 0.6989(43) 0.0640(4) 0.161 Uiso 1 calc R .
C29 C 0.07469(15) 0.3017(4) 0.3993(2) 0.0435(15) Uani 1 d . .
H29A H 0.08319(15) 0.2414(4) 0.3977(2) 0.052 Uiso 1 calc R .
H29B H 0.09171(15) 0.3334(4) 0.4243(2) 0.052 Uiso 1 calc R .
C30 C 0.03893(15) 0.3004(4) 0.4165(2) 0.0411(14) Uani 1 d . .
C31 C 0.0245(2) 0.3769(5) 0.4335(2) 0.054(2) Uani 1 d . .
H31 H 0.0372(2) 0.4296(5) 0.4343(2) 0.065 Uiso 1 calc R .
C32 C -0.0083(2) 0.3766(6) 0.4493(3) 0.071(2) Uani 1 d . .
H32 H -0.0170(2) 0.4283(6) 0.4616(3) 0.085 Uiso 1 calc R .
C33 C -0.0276(2) 0.3011(8) 0.4469(3) 0.084(3) Uani 1 d . .
H33 H -0.0498(2) 0.3016(8) 0.4570(3) 0.101 Uiso 1 calc R .
C34 C -0.0150(2) 0.2245(7) 0.4300(3) 0.081(3) Uani 1 d . .
H34 H -0.0286(2) 0.1731(7) 0.4283(3) 0.097 Uiso 1 calc R .
C35 C 0.0188(2) 0.2236(5) 0.4149(2) 0.063(2) Uani 1 d . .
H35 H 0.0276(2) 0.1710(5) 0.4038(2) 0.076 Uiso 1 calc R .
C36 C 0.09502(14) 0.5664(4) 0.2907(2) 0.0386(14) Uani 1 d . .
H36A H 0.07813(14) 0.6036(4) 0.2685(2) 0.046 Uiso 1 calc R .
H36B H 0.10055(14) 0.5943(4) 0.3240(2) 0.046 Uiso 1 calc R .
C37 C 0.12878(14) 0.5555(3) 0.2683(2) 0.0344(13) Uani 1 d . .
C38 C 0.16164(15) 0.5350(3) 0.2987(2) 0.0358(13) Uani 1 d . .
C39 C 0.19132(14) 0.5092(3) 0.2783(2) 0.0369(14) Uani 1 d . .
C40 C 0.1873(2) 0.5078(3) 0.2248(2) 0.0403(14) Uani 1 d . .
H40 H 0.2061(2) 0.4873(3) 0.2099(2) 0.048 Uiso 1 calc R .
C41 C 0.15608(15) 0.5362(4) 0.1929(2) 0.0399(14) Uani 1 d . .
C42 C 0.12721(15) 0.5589(4) 0.2157(2) 0.0392(14) Uani 1 d . .
H42 H 0.10611(15) 0.5770(4) 0.1951(2) 0.047 Uiso 1 calc R .
C43 C 0.1771(2) 0.6197(4) 0.3733(2) 0.045(2) Uani 1 d . .
H43A H 0.1676(2) 0.6673(4) 0.3503(2) 0.055 Uiso 1 calc R .
H43B H 0.2029(2) 0.6201(4) 0.3763(2) 0.055 Uiso 1 calc R .
C44 C 0.1677(2) 0.6366(4) 0.4248(2) 0.052(2) Uani 1 d . .
C45 C 0.1294(2) 0.6033(5) 0.4836(3) 0.072(2) Uani 1 d . .
H45A H 0.1214(2) 0.6640(5) 0.4855(3) 0.087 Uiso 1 calc R .
H45B H 0.1489(2) 0.5925(5) 0.5118(3) 0.087 Uiso 1 calc R .
C46 C 0.0994(2) 0.5400(5) 0.4854(3) 0.078(2) Uani 1 d . .
H46A H 0.0898(9) 0.5499(24) 0.5161(10) 0.117 Uiso 1 calc R .
H46B H 0.1080(3) 0.4804(5) 0.4852(20) 0.117 Uiso 1 calc R .
H46C H 0.0810(6) 0.5492(23) 0.4562(11) 0.117 Uiso 1 calc R .
C47 C 0.1534(2) 0.5394(4) 0.1351(2) 0.052(2) Uani 1 d . .
H47A H 0.1773(2) 0.5449(4) 0.1274(2) 0.063 Uiso 1 calc R .
H47B H 0.1436(2) 0.4837(4) 0.1209(2) 0.063 Uiso 1 calc R .
C48 C 0.1309(2) 0.6136(6) 0.1092(2) 0.070(2) Uani 1 d . .
C49 C 0.0947(3) 0.5989(10) 0.0913(4) 0.130(5) Uani 1 d . .
H49 H 0.0844(3) 0.5445(10) 0.0962(4) 0.156 Uiso 1 calc R .
C50 C 0.0734(5) 0.6697(17) 0.0649(7) 0.200(12) Uani 1 d . .
H50 H 0.0493(5) 0.6625(17) 0.0514(7) 0.241 Uiso 1 calc R .
C51 C 0.0907(6) 0.7480(17) 0.0608(6) 0.199(12) Uani 1 d . .
H51 H 0.0772(6) 0.7943(17) 0.0443(6) 0.239 Uiso 1 calc R .
C52 C 0.1263(4) 0.7648(9) 0.0788(5) 0.152(6) Uani 1 d . .
H52 H 0.1365(4) 0.8197(9) 0.0747(5) 0.182 Uiso 1 calc R .
C53 C 0.1458(3) 0.6957(6) 0.1031(3) 0.086(3) Uani 1 d . .
H53 H 0.1699(3) 0.7044(6) 0.1160(3) 0.103 Uiso 1 calc R .
C54 C 0.22663(14) 0.4862(4) 0.3129(2) 0.0410(14) Uani 1 d . .
H54A H 0.24275(14) 0.5361(4) 0.3133(2) 0.049 Uiso 1 calc R .
H54B H 0.22222(14) 0.4783(4) 0.3475(2) 0.049 Uiso 1 calc R .
C55 C 0.24494(14) 0.4043(4) 0.2977(2) 0.0378(14) Uani 1 d . .
C56 C 0.24163(14) 0.3223(4) 0.3205(2) 0.0378(14) Uani 1 d . .
C57 C 0.25838(14) 0.2463(4) 0.3056(2) 0.0358(13) Uani 1 d . .
C58 C 0.27954(14) 0.2547(4) 0.2681(2) 0.0378(14) Uani 1 d . .
H58 H 0.29054(14) 0.2046(4) 0.2576(2) 0.045 Uiso 1 calc R .
C59 C 0.28464(15) 0.3357(4) 0.2459(2) 0.0403(14) Uani 1 d . .
C60 C 0.26719(14) 0.4085(4) 0.2608(2) 0.0411(14) Uani 1 d . .
H60 H 0.27029(14) 0.4628(4) 0.2458(2) 0.049 Uiso 1 calc R .
C61 C 0.18701(14) 0.3206(4) 0.3552(2) 0.0393(14) Uani 1 d . .
H61A H 0.17590(14) 0.2697(4) 0.3366(2) 0.047 Uiso 1 calc R .
H61B H 0.17904(14) 0.3737(4) 0.3360(2) 0.047 Uiso 1 calc R .
C62 C 0.1775(2) 0.3247(5) 0.4074(3) 0.053(2) Uani 1 d . .
C63A C 0.1900(4) 0.4091(10) 0.4879(4) 0.117(6) Uiso 0.73(2) d PD .
C63B C 0.1886(6) 0.3726(16) 0.4891(5) 0.047(9) Uiso 0.27(2) d PD .
C64A C 0.2149(3) 0.3455(8) 0.5207(3) 0.099(5) Uiso 0.73(2) d PD .
C64B C 0.2136(7) 0.4390(17) 0.5199(5) 0.075(12) Uiso 0.27(2) d PD .
C65 C 0.30809(15) 0.3443(4) 0.2057(2) 0.0440(15) Uani 1 d . .
H65A H 0.30532(15) 0.4038(4) 0.1919(2) 0.053 Uiso 1 calc R .
H65B H 0.29920(15) 0.3038(4) 0.1780(2) 0.053 Uiso 1 calc R .
C66 C 0.3477(2) 0.3268(4) 0.2226(2) 0.045(2) Uani 1 d . .
C67 C 0.3703(2) 0.3360(4) 0.1868(3) 0.055(2) Uani 1 d . .
H67 H 0.3608(2) 0.3537(4) 0.1537(3) 0.066 Uiso 1 calc R .
C68 C 0.4065(2) 0.3193(4) 0.1997(3) 0.063(2) Uani 1 d . .
H68 H 0.4212(2) 0.3276(4) 0.1756(3) 0.076 Uiso 1 calc R .
C69 C 0.4206(2) 0.2907(4) 0.2478(3) 0.061(2) Uani 1 d . .
H69 H 0.4448(2) 0.2769(4) 0.2559(3) 0.073 Uiso 1 calc R .
C70 C 0.3992(2) 0.2821(4) 0.2846(3) 0.057(2) Uani 1 d . .
H70 H 0.4089(2) 0.2643(4) 0.3177(3) 0.068 Uiso 1 calc R .
C71 C 0.3628(2) 0.3007(4) 0.2714(3) 0.047(2) Uani 1 d . .
H71 H 0.3484(2) 0.2953(4) 0.2961(3) 0.057 Uiso 1 calc R .
C72 C 0.25275(14) 0.1568(4) 0.3292(2) 0.0384(14) Uani 1 d . .
H72A H 0.26665(14) 0.1130(4) 0.3146(2) 0.046 Uiso 1 calc R .
H72B H 0.26211(14) 0.1599(4) 0.3656(2) 0.046 Uiso 1 calc R .
C73 C 0.21439(14) 0.1250(3) 0.3221(2) 0.0342(13) Uani 1 d . .
C74 C 0.19380(14) 0.1159(3) 0.2738(2) 0.0324(13) Uani 1 d . .
C75 C 0.15876(14) 0.0838(3) 0.2670(2) 0.0313(12) Uani 1 d . .
C76 C 0.14468(14) 0.0644(3) 0.3104(2) 0.0325(13) Uani 1 d . .
H76 H 0.12119(14) 0.0449(3) 0.3066(2) 0.039 Uiso 1 calc R .
C77 C 0.16427(14) 0.0730(3) 0.3593(2) 0.0351(13) Uani 1 d . .
C78 C 0.19943(14) 0.1020(4) 0.3644(2) 0.0370(13) Uani 1 d . .
H78 H 0.21323(14) 0.1061(4) 0.3969(2) 0.044 Uiso 1 calc R .
C79 C 0.19936(14) 0.2152(3) 0.2067(2) 0.0356(13) Uani 1 d . .
H79A H 0.20734(14) 0.2638(3) 0.2298(2) 0.043 Uiso 1 calc R .
H79B H 0.17354(14) 0.2178(3) 0.1979(2) 0.043 Uiso 1 calc R .
C80 C 0.2152(2) 0.2239(4) 0.1594(2) 0.0412(14) Uani 1 d . .
C81 C 0.2196(3) 0.3206(5) 0.0896(3) 0.097(3) Uani 1 d . .
H81A H 0.2397(3) 0.2822(5) 0.0876(3) 0.116 Uiso 1 calc R .
H81B H 0.2014(3) 0.3095(5) 0.0598(3) 0.116 Uiso 1 calc R .
C82 C 0.2306(3) 0.4096(8) 0.0895(4) 0.124(4) Uani 1 d . .
H82A H 0.2416(19) 0.4202(16) 0.0602(17) 0.186 Uiso 1 calc R .
H82B H 0.2473(16) 0.4216(16) 0.1202(15) 0.186 Uiso 1 calc R .
H82C H 0.2102(4) 0.4476(8) 0.0880(31) 0.186 Uiso 1 calc R .
C83 C 0.14644(15) 0.0540(4) 0.4051(2) 0.0442(15) Uani 1 d . .
H83A H 0.13384(15) 0.1069(4) 0.4126(2) 0.053 Uiso 1 calc R .
H83B H 0.12878(15) 0.0079(4) 0.3957(2) 0.053 Uiso 1 calc R .
C84 C 0.1710(2) 0.0259(4) 0.4534(2) 0.049(2) Uani 1 d . .
C85 C 0.1824(2) 0.0864(5) 0.4920(3) 0.070(2) Uani 1 d . .
H85 H 0.1747(2) 0.1450(5) 0.4884(3) 0.084 Uiso 1 calc R .
C86 C 0.2058(2) 0.0590(7) 0.5372(3) 0.090(3) Uani 1 d . .
H86 H 0.2136(2) 0.0995(7) 0.5632(3) 0.109 Uiso 1 calc R .
C87 C 0.2166(2) -0.0271(8) 0.5420(4) 0.096(3) Uani 1 d . .
H87 H 0.2321(2) -0.0447(8) 0.5714(4) 0.115 Uiso 1 calc R .
C88 C 0.2051(2) -0.0882(6) 0.5049(3) 0.082(2) Uani 1 d . .
H88 H 0.2122(2) -0.1470(6) 0.5091(3) 0.098 Uiso 1 calc R .
C89 C 0.1826(2) -0.0610(5) 0.4606(3) 0.065(2) Uani 1 d . .
H89 H 0.1751(2) -0.1023(5) 0.4350(3) 0.078 Uiso 1 calc R .
C90 C 0.13775(13) 0.0637(3) 0.2143(2) 0.0319(12) Uani 1 d . .
H90A H 0.14006(13) 0.0011(3) 0.2074(2) 0.038 Uiso 1 calc R .
H90B H 0.14820(13) 0.0964(3) 0.1892(2) 0.038 Uiso 1 calc R .

loop_
_atom_type_symbol
_atom_type_description
_atom_type_scat_dispersion_real
_atom_type_scat_dispersion_imag
_atom_type_scat_source
C C 0.0033 0.0016 'International Tables Vol C Tables 4.2.6.8 and 6.1.1.4'
H H 0.0000 0.0000 'International Tables Vol C Tables 4.2.6.8 and 6.1.1.4'
O O 0.0106 0.0060 'International Tables Vol C Tables 4.2.6.8 and 6.1.1.4'

loop_
_geom_angle_atom_site_label_1
_geom_angle_atom_site_label_2
_geom_angle_atom_site_label_3
_geom_angle
_geom_angle_site_symmetry_1
_geom_angle_site_symmetry_3
_geom_angle_publ_flag
C1 O1 C7 120.0(4) . . ?
C8 O3 C9 117.3(4) . . ?
C20 O4 C25 116.5(4) . . ?
C26A O6 C27 117.4(6) . . ?
C26B O6 C27 116.2(6) . . ?
C38 O7 C43 111.9(4) . . ?
C44 O9 C45 115.1(5) . . ?
C56 O10 C61 118.3(4) . . ?
C62 O12 C63A 121.3(8) . . ?
C62 O12 C63B 104.6(8) . . ?
C74 O13 C79 113.5(4) . . ?
C80 O15 C81 116.4(5) . . ?
C6 C1 C2 122.2(5) . . ?
C6 C1 O1 115.4(4) . . ?
C2 C1 O1 122.3(5) . . ?
C1 C2 C3 117.3(5) . . ?
C1 C2 C18 124.5(5) . . ?
C3 C2 C18 118.3(5) . . ?
C4 C3 C2 122.6(5) . . ?
C3 C4 C5 117.9(5) . . ?
C3 C4 C11 120.2(5) . . ?
C5 C4 C11 121.8(5) . . ?
C4 C5 C6 121.9(5) . . ?
C1 C6 C5 118.0(5) . . ?
C1 C6 C90 121.6(5) . . ?
C5 C6 C90 120.3(5) . . ?
O1 C7 C8 116.6(4) . . ?
O2 C8 O3 123.9(5) . . ?
O2 C8 C7 122.5(5) . . ?
O3 C8 C7 113.6(5) . . ?
O3 C9 C10 106.3(5) . . ?
C12 C11 C4 112.5(5) . . ?
C17 C12 C13 118.3(6) . . ?
C17 C12 C11 120.6(6) . . ?
C13 C12 C11 121.0(5) . . ?
C12 C13 C14 121.0(6) . . ?
C15 C14 C13 119.7(6) . . ?
C14 C15 C16 120.3(7) . . ?
C15 C16 C17 120.0(6) . . ?
C12 C17 C16 120.6(6) . . ?
C19 C18 C2 115.5(4) . . ?
C20 C19 C24 118.2(5) . . ?
C20 C19 C18 121.3(5) . . ?
C24 C19 C18 120.4(5) . . ?
C19 C20 C21 122.0(5) . . ?
C19 C20 O4 119.7(5) . . ?
C21 C20 O4 118.1(5) . . ?
C22 C21 C20 117.4(5) . . ?
C22 C21 C36 120.8(5) . . ?
C20 C21 C36 121.6(5) . . ?
C21 C22 C23 122.5(5) . . ?
C22 C23 C24 117.6(5) . . ?
C22 C23 C29 121.9(5) . . ?
C24 C23 C29 120.4(5) . . ?
C19 C24 C23 121.7(5) . . ?
O4 C25 C26B 114.3(6) . . ?
O4 C25 C26A 107.5(5) . . ?
O5A C26A O6 120.7(7) . . ?
O5A C26A C25 126.0(7) . . ?
O6 C26A C25 113.0(7) . . ?
O5B C26B O6 128.0(7) . . ?
O5B C26B C25 116.9(7) . . ?
O6 C26B C25 112.9(6) . . ?
C28 C27 O6 109.5(7) . . ?
C30 C29 C23 112.6(5) . . ?
C31 C30 C35 117.3(6) . . ?
C31 C30 C29 121.2(5) . . ?
C35 C30 C29 121.5(6) . . ?
C32 C31 C30 121.7(7) . . ?
C33 C32 C31 119.9(8) . . ?
C32 C33 C34 121.0(8) . . ?
C33 C34 C35 119.5(7) . . ?
C30 C35 C34 120.5(7) . . ?
C37 C36 C21 108.4(4) . . ?
C42 C37 C38 117.7(5) . . ?
C42 C37 C36 120.0(5) . . ?
C38 C37 C36 122.1(5) . . ?
C39 C38 C37 122.8(5) . . ?
C39 C38 O7 119.8(5) . . ?
C37 C38 O7 117.3(5) . . ?
C38 C39 C40 116.6(5) . . ?
C38 C39 C54 121.1(5) . . ?
C40 C39 C54 122.3(5) . . ?
C41 C40 C39 122.6(5) . . ?
C42 C41 C40 117.8(5) . . ?
C42 C41 C47 120.9(5) . . ?
C40 C41 C47 121.3(5) . . ?
C37 C42 C41 122.1(5) . . ?
O7 C43 C44 112.6(5) . . ?
O8 C44 O9 125.1(6) . . ?
O8 C44 C43 121.9(6) . . ?
O9 C44 C43 112.9(5) . . ?
O9 C45 C46 105.4(5) . . ?
C48 C47 C41 114.7(5) . . ?
C53 C48 C49 120.3(9) . . ?
C53 C48 C47 120.5(7) . . ?
C49 C48 C47 119.2(9) . . ?
C48 C49 C50 118.8(14) . . ?
C51 C50 C49 116.3(19) . . ?
C50 C51 C52 126.2(21) . . ?
C53 C52 C51 116.1(15) . . ?
C52 C53 C48 122.3(11) . . ?
C55 C54 C39 115.1(5) . . ?
C56 C55 C60 117.0(5) . . ?
C56 C55 C54 122.1(5) . . ?
C60 C55 C54 120.9(5) . . ?
O10 C56 C55 121.7(5) . . ?
O10 C56 C57 116.3(5) . . ?
C55 C56 C57 121.7(5) . . ?
C58 C57 C56 118.4(5) . . ?
C58 C57 C72 121.1(5) . . ?
C56 C57 C72 120.4(5) . . ?
C59 C58 C57 121.7(5) . . ?
C60 C59 C58 118.2(5) . . ?
C60 C59 C65 120.5(5) . . ?
C58 C59 C65 121.3(5) . . ?
C59 C60 C55 123.0(5) . . ?
O10 C61 C62 106.2(5) . . ?
O11 C62 O12 124.6(6) . . ?
O11 C62 C61 124.6(6) . . ?
O12 C62 C61 110.7(6) . . ?
O12 C63A C64A 101.3(7) . . ?
C64B C63B O12 101.7(8) . . ?
C59 C65 C66 117.1(5) . . ?
C71 C66 C67 117.4(6) . . ?
C71 C66 C65 123.8(5) . . ?
C67 C66 C65 118.8(6) . . ?
C68 C67 C66 121.4(7) . . ?
C69 C68 C67 120.0(6) . . ?
C68 C69 C70 120.3(6) . . ?
C69 C70 C71 119.0(7) . . ?
C66 C71 C70 121.7(6) . . ?
C73 C72 C57 115.7(4) . . ?
C74 C73 C78 118.5(5) . . ?
C74 C73 C72 121.4(5) . . ?
C78 C73 C72 120.1(5) . . ?
C73 C74 O13 118.0(5) . . ?
C73 C74 C75 121.6(5) . . ?
O13 C74 C75 120.2(5) . . ?
C76 C75 C74 117.7(5) . . ?
C76 C75 C90 120.5(5) . . ?
C74 C75 C90 121.6(4) . . ?
C77 C76 C75 122.4(5) . . ?
C76 C77 C78 118.2(5) . . ?
C76 C77 C83 119.3(5) . . ?
C78 C77 C83 122.5(5) . . ?
C73 C78 C77 121.5(5) . . ?
O13 C79 C80 109.8(4) . . ?
O14 C80 O15 124.1(5) . . ?
O14 C80 C79 126.3(5) . . ?
O15 C80 C79 109.5(5) . . ?
C82 C81 O15 110.6(6) . . ?
C84 C83 C77 115.9(5) . . ?
C85 C84 C89 118.1(6) . . ?
C85 C84 C83 120.6(6) . . ?
C89 C84 C83 121.3(6) . . ?
C84 C85 C86 120.0(8) . . ?
C87 C86 C85 119.3(8) . . ?
C86 C87 C88 121.6(8) . . ?
C87 C88 C89 118.8(9) . . ?
C84 C89 C88 122.1(8) . . ?
C75 C90 C6 114.3(4) . . ?

loop_
_geom_bond_atom_site_label_1
_geom_bond_atom_site_label_2
_geom_bond_distance
_geom_bond_site_symmetry_2
_geom_bond_publ_flag
O1 C1 1.407(6) . ?
O1 C7 1.425(6) . ?
O2 C8 1.192(6) . ?
O3 C8 1.333(6) . ?
O3 C9 1.460(6) . ?
O4 C20 1.397(6) . ?
O4 C25 1.430(6) . ?
O5A C26A 1.206(9) . ?
O5B C26B 1.221(9) . ?
O6 C26A 1.282(7) . ?
O6 C26B 1.322(7) . ?
O6 C27 1.471(7) . ?
O7 C38 1.400(6) . ?
O7 C43 1.427(6) . ?
O8 C44 1.192(7) . ?
O9 C44 1.330(7) . ?
O9 C45 1.476(7) . ?
O10 C56 1.383(6) . ?
O10 C61 1.433(6) . ?
O11 C62 1.197(7) . ?
O12 C62 1.325(8) . ?
O12 C63A 1.494(9) . ?
O12 C63B 1.519(10) . ?
O13 C74 1.398(6) . ?
O13 C79 1.432(6) . ?
O14 C80 1.188(7) . ?
O15 C80 1.329(6) . ?
O15 C81 1.480(8) . ?
C1 C6 1.389(7) . ?
C1 C2 1.395(7) . ?
C2 C3 1.398(7) . ?
C2 C18 1.518(7) . ?
C3 C4 1.383(7) . ?
C4 C5 1.392(7) . ?
C4 C11 1.526(7) . ?
C5 C6 1.396(7) . ?
C6 C90 1.515(7) . ?
C7 C8 1.507(8) . ?
C9 C10 1.504(9) . ?
C11 C12 1.506(8) . ?
C12 C17 1.384(8) . ?
C12 C13 1.388(8) . ?
C13 C14 1.393(8) . ?
C14 C15 1.362(9) . ?
C15 C16 1.384(9) . ?
C16 C17 1.387(9) . ?
C18 C19 1.516(7) . ?
C19 C20 1.387(7) . ?
C19 C24 1.389(7) . ?
C20 C21 1.396(7) . ?
C21 C22 1.390(7) . ?
C21 C36 1.518(7) . ?
C22 C23 1.390(8) . ?
C23 C24 1.398(7) . ?
C23 C29 1.516(8) . ?
C25 C26B 1.487(7) . ?
C25 C26A 1.523(8) . ?
C27 C28 1.425(11) . ?
C29 C30 1.511(8) . ?
C30 C31 1.387(8) . ?
C30 C35 1.387(8) . ?
C31 C32 1.385(9) . ?
C32 C33 1.352(11) . ?
C33 C34 1.357(12) . ?
C34 C35 1.415(11) . ?
C36 C37 1.517(7) . ?
C37 C42 1.387(7) . ?
C37 C38 1.398(8) . ?
C38 C39 1.393(7) . ?
C39 C40 1.399(8) . ?
C39 C54 1.529(8) . ?
C40 C41 1.399(8) . ?
C41 C42 1.388(8) . ?
C41 C47 1.520(8) . ?
C43 C44 1.496(8) . ?
C45 C46 1.496(9) . ?
C47 C48 1.502(10) . ?
C48 C53 1.385(11) . ?
C48 C49 1.395(12) . ?
C49 C50 1.45(2) . ?
C50 C51 1.37(3) . ?
C51 C52 1.38(2) . ?
C52 C53 1.375(13) . ?
C54 C55 1.509(7) . ?
C55 C56 1.393(8) . ?
C55 C60 1.405(7) . ?
C56 C57 1.404(7) . ?
C57 C58 1.391(7) . ?
C57 C72 1.521(7) . ?
C58 C59 1.386(8) . ?
C59 C60 1.378(8) . ?
C59 C65 1.513(7) . ?
C61 C62 1.494(8) . ?
C63A C64A 1.513(9) . ?
C63B C64B 1.518(10) . ?
C65 C66 1.517(8) . ?
C66 C71 1.379(9) . ?
C66 C67 1.396(8) . ?
C67 C68 1.384(9) . ?
C68 C69 1.365(10) . ?
C69 C70 1.386(9) . ?
C70 C71 1.398(8) . ?
C72 C73 1.517(7) . ?
C73 C74 1.387(7) . ?
C73 C78 1.389(7) . ?
C74 C75 1.400(7) . ?
C75 C76 1.385(7) . ?
C75 C90 1.514(7) . ?
C76 C77 1.382(7) . ?
C77 C78 1.392(7) . ?
C77 C83 1.522(7) . ?
C79 C80 1.491(8) . ?
C81 C82 1.407(11) . ?
C83 C84 1.506(8) . ?
C84 C85 1.385(9) . ?
C84 C89 1.387(9) . ?
C85 C86 1.425(11) . ?
C86 C87 1.363(13) . ?
C87 C88 1.365(12) . ?
C88 C89 1.389(10) . ?
